data_7104339
loop_
_publ_author_name
'Li, Gao'
'Zhu, Chengfeng'
'Xi, Xiaobing'
'Cui, Yong'

_publ_section_title
;
 Selective binding and removal of organic molecules in a flexible
 polymeric material with stretchable metallosalen chains.
;
_journal_issue 16
_journal_name_full 'Chemical communications (Cambridge, England)'
_journal_page_first 2118
_journal_page_last 2120
_journal_paper_doi 10.1039/b901574d
_journal_volume 34
_journal_year 2009
_chemical_formula_sum 'C96 H96 N8 O4 Zn2'
_chemical_formula_weight 1556.55
_chemical_name_systematic
;
?
;
_space_group_IT_number 5
_symmetry_cell_setting monoclinic
_symmetry_space_group_name_Hall 'C 2y'
_symmetry_space_group_name_H-M 'C 1 2 1'
_atom_sites_solution_hydrogens geom
_atom_sites_solution_primary direct
_atom_sites_solution_secondary difmap
_audit_creation_method SHELXL-97
_cell_angle_alpha 90.00
_cell_angle_beta 103.05(3)
_cell_angle_gamma 90.00
_cell_formula_units_Z 4
_cell_length_a 15.611(3)
_cell_length_b 29.312(6)
_cell_length_c 18.931(4)
_cell_measurement_reflns_used 29712
_cell_measurement_temperature 298(2)
_cell_measurement_theta_max 25.0
_cell_measurement_theta_min 2.99
_cell_volume 8439(3)
_computing_cell_refinement 'SAINT (Bruker, 1999)'
_computing_data_collection 'SMART (Bruker, 1997)'
_computing_data_reduction SAINT
_computing_molecular_graphics 'SHELXTL-PLUS (Sheldrick, 1990)'
_computing_publication_material SHELXL-97
_computing_structure_refinement 'SHELXL-97 (Sheldrick, 1997)'
_computing_structure_solution 'SHELXS-97 (Sheldrick, 1990)'
_diffrn_ambient_temperature 293(2)
_diffrn_measured_fraction_theta_full 0.987
_diffrn_measured_fraction_theta_max 0.987
_diffrn_radiation_monochromator graphite
_diffrn_radiation_source 'fine-focus sealed tube'
_diffrn_radiation_type MoK\a
_diffrn_radiation_wavelength 0.71073
_diffrn_reflns_av_R_equivalents 0.0660
_diffrn_reflns_av_sigmaI/netI 0.1064
_diffrn_reflns_limit_h_max 17
_diffrn_reflns_limit_h_min -18
_diffrn_reflns_limit_k_max 34
_diffrn_reflns_limit_k_min -34
_diffrn_reflns_limit_l_max 22
_diffrn_reflns_limit_l_min -22
_diffrn_reflns_number 29712
_diffrn_reflns_theta_full 25.00
_diffrn_reflns_theta_max 25.00
_diffrn_reflns_theta_min 2.99
_exptl_absorpt_coefficient_mu 0.624
_exptl_absorpt_correction_T_max 0.630
_exptl_absorpt_correction_T_min 0.421
_exptl_absorpt_correction_type multi-scan
_exptl_absorpt_process_details 'SADABS (Sheldrick, 1996)'
_exptl_crystal_colour 'pale yellow'
_exptl_crystal_density_diffrn 1.225
_exptl_crystal_density_method 'not measured'
_exptl_crystal_description block
_exptl_crystal_F_000 3280
_exptl_crystal_size_max 0.15
_exptl_crystal_size_mid 0.10
_exptl_crystal_size_min 0.08
_refine_diff_density_max 0.771
_refine_diff_density_min -0.948
_refine_diff_density_rms 0.087
_refine_ls_abs_structure_details 'Flack H D (1983), Acta Cryst. A39, 876-881'
_refine_ls_abs_structure_Flack 0.08(19)
_refine_ls_extinction_method none
_refine_ls_goodness_of_fit_ref 1.091
_refine_ls_hydrogen_treatment constr
_refine_ls_matrix_type full
_refine_ls_number_parameters 791
_refine_ls_number_reflns 14237
_refine_ls_number_restraints 24
_refine_ls_restrained_S_all 1.125
_refine_ls_R_factor_all 0.1124
_refine_ls_R_factor_gt 0.0788
_refine_ls_shift/su_max 0.000
_refine_ls_shift/su_mean 0.000
_refine_ls_structure_factor_coef Fsqd
_refine_ls_weighting_details 'calc w=1/[\s^2^(Fo^2^)+(0.1174P)^2^+0.0000P] where P=(Fo^2^+2Fc^2^)/3'
_refine_ls_weighting_scheme calc
_refine_ls_wR_factor_gt 0.1994
_refine_ls_wR_factor_ref 0.2233
_reflns_number_gt 9416
_reflns_number_total 14237
_reflns_threshold_expression >2sigma(I)
_cod_data_source_file b901574d.txt
_cod_data_source_block 1a.benzene
_cod_depositor_comments
;
The following automatic conversions were performed:
'_symmetry_cell_setting' value 'Monoclinic' changed to 'monoclinic'
according to '/home/saulius/struct/CIF-dictionaries/cif_core.dic'
dictionary named 'cif_core.dic' version 2.4.1 from
2010-06-29.

'_exptl_absorpt_correction_type' value 'Multi-scan' changed
to 'multi-scan' according to
'/home/saulius/struct/CIF-dictionaries/cif_core.dic' dictionary named
'cif_core.dic' version 2.4.1 from 2010-06-29.

Automatic conversion script
Id: cif_fix_enum 1527 2010-12-29 10:47:43Z saulius 
;
_cod_original_sg_symbol_H-M C2
_cod_database_code 7104339

loop_
_symmetry_equiv_pos_as_xyz
'x, y, z'
'-x, y, -z'
'x+1/2, y+1/2, z'
'-x+1/2, y+1/2, -z'

loop_
_atom_site_label
_atom_site_type_symbol
_atom_site_fract_x
_atom_site_fract_y
_atom_site_fract_z
_atom_site_U_iso_or_equiv
_atom_site_adp_type
_atom_site_occupancy
_atom_site_symmetry_multiplicity
_atom_site_calc_flag
_atom_site_refinement_flags
_atom_site_disorder_assembly
_atom_site_disorder_group
Zn1 Zn -0.35504(6) 0.64149(2) 0.80858(4) 0.0390(3) Uani 1 1 d . . .
Zn2 Zn -0.34378(6) 0.26809(2) 0.31022(4) 0.0380(3) Uani 1 1 d . . .
O1 O -0.4369(4) 0.68739(17) 0.8317(3) 0.0452(14) Uani 1 1 d . . .
O2 O -0.4346(3) 0.61813(17) 0.7182(3) 0.0418(13) Uani 1 1 d . . .
O3 O -0.4164(4) 0.28695(17) 0.2150(3) 0.0429(13) Uani 1 1 d . . .
O4 O -0.4276(4) 0.22704(18) 0.3397(3) 0.0431(13) Uani 1 1 d . . .
N2 N -0.2508(5) 0.6187(2) 0.7661(3) 0.0458(17) Uani 1 1 d D . .
N3 N -0.2508(4) 0.6804(2) 0.8686(3) 0.0393(16) Uani 1 1 d D . .
N6 N -0.2382(4) 0.2991(2) 0.2787(3) 0.0392(16) Uani 1 1 d D . .
N7 N -0.2425(4) 0.2218(2) 0.3526(3) 0.0379(15) Uani 1 1 d D . .
N1 N -0.3590(4) 0.32047(15) 0.3839(3) 0.0460(17) Uani 1 1 d G . .
C1 C -0.3659(5) 0.31024(13) 0.4541(3) 0.067(3) Uani 1 1 d G . .
H1A H -0.3644 0.2800 0.4693 0.080 Uiso 1 1 calc R . .
C2 C -0.3749(5) 0.34516(18) 0.5015(2) 0.074(3) Uani 1 1 d G . .
H2A H -0.3794 0.3383 0.5485 0.089 Uiso 1 1 calc R . .
C3 C -0.3771(5) 0.39032(16) 0.4788(3) 0.047(2) Uani 1 1 d G . .
C4 C -0.3703(6) 0.40056(13) 0.4086(3) 0.129(6) Uani 1 1 d G . .
H4A H -0.3717 0.4308 0.3934 0.154 Uiso 1 1 calc R . .
C5 C -0.3612(6) 0.36564(17) 0.3611(2) 0.113(5) Uani 1 1 d G . .
H5A H -0.3567 0.3725 0.3141 0.135 Uiso 1 1 calc R . .
C6 C -0.3840(6) 0.4283(3) 0.5275(5) 0.048(2) Uani 1 1 d D . .
C7 C -0.3876(6) 0.4607(3) 0.5625(5) 0.051(2) Uani 1 1 d D . .
C8 C -0.4021(3) 0.50267(14) 0.6020(3) 0.048(2) Uani 1 1 d G . .
C9 C -0.4860(3) 0.51883(16) 0.6011(3) 0.0438(19) Uani 1 1 d G . .
H9A H -0.5350 0.5035 0.5746 0.053 Uiso 1 1 calc R . .
C10 C -0.4968(3) 0.55792(17) 0.6398(3) 0.0392(19) Uani 1 1 d GD . .
C11 C -0.4236(3) 0.58084(14) 0.6794(3) 0.0385(19) Uani 1 1 d G . .
C12 C -0.3396(3) 0.56468(17) 0.6803(3) 0.044(2) Uani 1 1 d G . .
C13 C -0.3289(3) 0.52559(18) 0.6416(3) 0.044(2) Uani 1 1 d G . .
H13A H -0.2727 0.5148 0.6422 0.053 Uiso 1 1 calc R . .
C14 C -0.5923(5) 0.5765(3) 0.6308(5) 0.049(2) Uani 1 1 d D . .
C15 C -0.6648(6) 0.5454(3) 0.5847(6) 0.076(3) Uani 1 1 d . . .
H15A H -0.7214 0.5590 0.5817 0.113 Uiso 1 1 calc R . .
H15B H -0.6630 0.5159 0.6072 0.113 Uiso 1 1 calc R . .
H15C H -0.6545 0.5421 0.5368 0.113 Uiso 1 1 calc R . .
C16 C -0.5974(7) 0.6236(3) 0.5949(5) 0.065(3) Uani 1 1 d D . .
H16A H -0.6560 0.6354 0.5886 0.097 Uiso 1 1 calc R . .
H16B H -0.5827 0.6209 0.5485 0.097 Uiso 1 1 calc R . .
H16C H -0.5567 0.6439 0.6252 0.097 Uiso 1 1 calc R . .
C17 C -0.6165(7) 0.5817(4) 0.7053(5) 0.066(3) Uani 1 1 d . . .
H17A H -0.6757 0.5928 0.6982 0.099 Uiso 1 1 calc R . .
H17B H -0.5770 0.6030 0.7346 0.099 Uiso 1 1 calc R . .
H17C H -0.6119 0.5526 0.7291 0.099 Uiso 1 1 calc R . .
C18 C -0.2561(6) 0.5863(3) 0.7202(4) 0.048(2) Uani 1 1 d D . .
H18A H -0.2039 0.5753 0.7110 0.058 Uiso 1 1 calc R . .
C19 C -0.1640(5) 0.6407(3) 0.7965(4) 0.0402(16) Uani 1 1 d . . .
H19A H -0.1603 0.6677 0.7667 0.048 Uiso 1 1 calc R . .
C20 C -0.0825(6) 0.6120(3) 0.7971(5) 0.051(2) Uani 1 1 d . . .
H20A H -0.0845 0.5845 0.8252 0.061 Uiso 1 1 calc R . .
H20B H -0.0818 0.6030 0.7479 0.061 Uiso 1 1 calc R . .
C21 C -0.0014(5) 0.6378(3) 0.8287(4) 0.056(2) Uani 1 1 d . . .
H21A H 0.0033 0.6636 0.7978 0.068 Uiso 1 1 calc R . .
H21B H 0.0493 0.6183 0.8305 0.068 Uiso 1 1 calc R . .
C22 C -0.0003(6) 0.6551(3) 0.9051(4) 0.052(2) Uani 1 1 d . . .
H22A H 0.0527 0.6726 0.9233 0.062 Uiso 1 1 calc R . .
H22B H -0.0005 0.6293 0.9373 0.062 Uiso 1 1 calc R . .
C23 C -0.0832(5) 0.6856(3) 0.9034(4) 0.042(2) Uani 1 1 d . . .
H23A H -0.0842 0.6955 0.9521 0.050 Uiso 1 1 calc R . .
H23B H -0.0812 0.7125 0.8738 0.050 Uiso 1 1 calc R . .
C24 C -0.1652(5) 0.6576(3) 0.8715(4) 0.0431(19) Uani 1 1 d . . .
H24A H -0.1634 0.6306 0.9023 0.052 Uiso 1 1 calc R . .
C25 C -0.2563(5) 0.7211(2) 0.8905(4) 0.0384(19) Uani 1 1 d D . .
H25A H -0.2039 0.7366 0.9086 0.046 Uiso 1 1 calc R . .
C26 C -0.3389(3) 0.74604(16) 0.8897(3) 0.043(2) Uani 1 1 d G . .
C27 C -0.4223(3) 0.72702(13) 0.8685(3) 0.045(2) Uani 1 1 d G . .
C28 C -0.4956(3) 0.75173(17) 0.8764(3) 0.042(2) Uani 1 1 d GD . .
C29 C -0.4855(3) 0.79547(17) 0.9054(3) 0.052(2) Uani 1 1 d G . .
H29A H -0.5345 0.8120 0.9107 0.062 Uiso 1 1 calc R . .
C30 C -0.4020(4) 0.81450(13) 0.9266(3) 0.042(2) Uani 1 1 d G . .
C31 C -0.3288(3) 0.78978(16) 0.9188(3) 0.045(2) Uani 1 1 d G . .
H31A H -0.2729 0.8025 0.9330 0.053 Uiso 1 1 calc R . .
C32 C -0.5897(5) 0.7304(3) 0.8599(5) 0.057(2) Uani 1 1 d D . .
C33 C -0.5902(7) 0.6854(4) 0.9042(6) 0.077(3) Uani 1 1 d D . .
H33A H -0.6481 0.6725 0.8930 0.115 Uiso 1 1 calc R . .
H33B H -0.5734 0.6921 0.9551 0.115 Uiso 1 1 calc R . .
H33C H -0.5493 0.6641 0.8918 0.115 Uiso 1 1 calc R . .
C34 C -0.6200(6) 0.7185(4) 0.7792(4) 0.063(3) Uani 1 1 d D . .
H34A H -0.6207 0.7456 0.7506 0.094 Uiso 1 1 calc R . .
H34B H -0.6781 0.7057 0.7701 0.094 Uiso 1 1 calc R . .
H34C H -0.5802 0.6967 0.7662 0.094 Uiso 1 1 calc R . .
C35 C -0.6583(6) 0.7629(4) 0.8783(6) 0.090(4) Uani 1 1 d D . .
H35A H -0.6594 0.7906 0.8511 0.135 Uiso 1 1 calc R . .
H35B H -0.6434 0.7697 0.9292 0.135 Uiso 1 1 calc R . .
H35C H -0.7152 0.7487 0.8660 0.135 Uiso 1 1 calc R . .
C36 C -0.3894(6) 0.8629(3) 0.9525(5) 0.054(2) Uani 1 1 d D . .
C37 C -0.3815(7) 0.9019(3) 0.9716(6) 0.065(3) Uani 1 1 d D . .
C38 C -0.3723(6) 0.9483(2) 0.9943(5) 0.075(3) Uani 1 1 d G . .
C39 C -0.3294(6) 0.9598(3) 1.0646(5) 0.176(9) Uani 1 1 d G . .
H39A H -0.3029 0.9371 1.0967 0.212 Uiso 1 1 calc R . .
C40 C -0.3260(6) 1.0050(3) 1.0871(5) 0.168(9) Uani 1 1 d G . .
H40A H -0.2973 1.0126 1.1342 0.202 Uiso 1 1 calc R . .
N4 N -0.3655(6) 1.0388(2) 1.0393(7) 0.144(6) Uani 1 1 d G . .
C41 C -0.4084(7) 1.0274(3) 0.9689(6) 0.204(10) Uiso 1 1 d G . .
H41A H -0.4349 1.0500 0.9369 0.245 Uiso 1 1 calc R . .
C42 C -0.4118(6) 0.9822(4) 0.9464(4) 0.142(6) Uiso 1 1 d G . .
H42A H -0.4405 0.9745 0.8993 0.170 Uiso 1 1 calc R . .
C48 C -0.3846(6) 0.4795(3) 0.0241(5) 0.053(2) Uani 1 1 d D . .
N5 N -0.3712(4) 0.58952(15) -0.1184(3) 0.0498(19) Uani 1 1 d G . .
C43 C -0.3359(5) 0.59450(15) -0.0445(3) 0.074(3) Uani 1 1 d G . .
H43A H -0.3093 0.6218 -0.0266 0.089 Uiso 1 1 calc R . .
C44 C -0.3404(5) 0.5586(2) 0.0026(2) 0.085(4) Uani 1 1 d G . .
H44A H -0.3168 0.5620 0.0520 0.102 Uiso 1 1 calc R . .
C45 C -0.3801(4) 0.51782(17) -0.0242(3) 0.050(2) Uani 1 1 d G . .
C46 C -0.4154(5) 0.51284(16) -0.0980(3) 0.095(4) Uani 1 1 d G . .
H46A H -0.4420 0.4855 -0.1159 0.114 Uiso 1 1 calc R . .
C47 C -0.4109(5) 0.54869(19) -0.1451(2) 0.077(3) Uani 1 1 d G . .
H47A H -0.4345 0.5454 -0.1945 0.093 Uiso 1 1 calc R . .
C49 C -0.3864(6) 0.4445(3) 0.0574(5) 0.048(2) Uani 1 1 d D . .
C50 C -0.3910(4) 0.40312(14) 0.0991(3) 0.046(2) Uani 1 1 d G . .
C51 C -0.3168(3) 0.38283(17) 0.1421(3) 0.049(2) Uani 1 1 d G . .
H51A H -0.2615 0.3953 0.1442 0.059 Uiso 1 1 calc R . .
C52 C -0.3254(3) 0.34394(16) 0.1820(3) 0.0380(19) Uani 1 1 d G . .
C53 C -0.4081(3) 0.32534(13) 0.1788(2) 0.0366(18) Uani 1 1 d G . .
C54 C -0.4822(3) 0.34563(16) 0.1357(3) 0.0397(19) Uani 1 1 d GD . .
C55 C -0.4737(3) 0.38452(16) 0.0959(3) 0.0404(18) Uani 1 1 d G . .
H55A H -0.5233 0.3981 0.0671 0.048 Uiso 1 1 calc R . .
C56 C -0.5765(5) 0.3265(3) 0.1326(4) 0.050(2) Uani 1 1 d D . .
C57 C -0.6482(6) 0.3551(3) 0.0829(5) 0.059(3) Uani 1 1 d D . .
H57A H -0.7049 0.3423 0.0826 0.089 Uiso 1 1 calc R . .
H57B H -0.6386 0.3549 0.0346 0.089 Uiso 1 1 calc R . .
H57C H -0.6457 0.3859 0.1005 0.089 Uiso 1 1 calc R . .
C58 C -0.5854(6) 0.2773(3) 0.1014(5) 0.057(2) Uani 1 1 d D . .
H58A H -0.6436 0.2660 0.0999 0.086 Uiso 1 1 calc R . .
H58B H -0.5430 0.2578 0.1317 0.086 Uiso 1 1 calc R . .
H58C H -0.5752 0.2776 0.0532 0.086 Uiso 1 1 calc R . .
C59 C -0.5973(6) 0.3268(4) 0.2094(5) 0.063(3) Uani 1 1 d D . .
H59A H -0.6554 0.3150 0.2063 0.094 Uiso 1 1 calc R . .
H59B H -0.5940 0.3575 0.2275 0.094 Uiso 1 1 calc R . .
H59C H -0.5553 0.3081 0.2416 0.094 Uiso 1 1 calc R . .
C60 C -0.2416(5) 0.3276(3) 0.2280(4) 0.040(2) Uani 1 1 d D . .
H60A H -0.1891 0.3388 0.2194 0.048 Uiso 1 1 calc R . .
C61 C -0.1541(5) 0.2867(2) 0.3296(4) 0.0383(18) Uani 1 1 d . . .
H61A H -0.1548 0.3004 0.3767 0.046 Uiso 1 1 calc R . .
C62 C -0.0673(5) 0.3022(3) 0.3089(5) 0.044(2) Uani 1 1 d . . .
H62A H -0.0631 0.2886 0.2631 0.053 Uiso 1 1 calc R . .
H62B H -0.0669 0.3351 0.3036 0.053 Uiso 1 1 calc R . .
C63 C 0.0106(6) 0.2871(3) 0.3689(5) 0.054(2) Uani 1 1 d . . .
H63A H 0.0650 0.2955 0.3556 0.065 Uiso 1 1 calc R . .
H63B H 0.0086 0.3031 0.4134 0.065 Uiso 1 1 calc R . .
C64 C 0.0102(5) 0.2365(3) 0.3820(4) 0.047(2) Uani 1 1 d . . .
H64A H 0.0201 0.2208 0.3395 0.056 Uiso 1 1 calc R . .
H64B H 0.0585 0.2290 0.4224 0.056 Uiso 1 1 calc R . .
C65 C -0.0739(6) 0.2196(3) 0.3982(5) 0.053(2) Uani 1 1 d . . .
H65A H -0.0795 0.2313 0.4449 0.063 Uiso 1 1 calc R . .
H65B H -0.0725 0.1865 0.4009 0.063 Uiso 1 1 calc R . .
C66 C -0.1540(5) 0.2348(2) 0.3391(4) 0.0378(17) Uani 1 1 d . . .
H66A H -0.1487 0.2209 0.2932 0.045 Uiso 1 1 calc R . .
C67 C -0.2540(5) 0.1834(3) 0.3796(4) 0.0384(18) Uani 1 1 d D . .
H67A H -0.2045 0.1651 0.3944 0.046 Uiso 1 1 calc R . .
C68 C -0.3388(3) 0.16454(16) 0.3899(3) 0.0339(18) Uani 1 1 d G . .
C69 C -0.4205(3) 0.18571(13) 0.3717(3) 0.0396(19) Uani 1 1 d G . .
C70 C -0.4948(3) 0.16303(18) 0.3823(3) 0.044(2) Uani 1 1 d GD . .
C71 C -0.4874(3) 0.11919(18) 0.4110(3) 0.045(2) Uani 1 1 d G . .
H71A H -0.5372 0.1040 0.4180 0.054 Uiso 1 1 calc R . .
C72 C -0.4057(4) 0.09802(14) 0.4292(3) 0.056(2) Uani 1 1 d G . .
C73 C -0.3314(3) 0.12070(17) 0.4187(3) 0.046(2) Uani 1 1 d G . .
H73A H -0.2767 0.1065 0.4308 0.055 Uiso 1 1 calc R . .
C74 C -0.5866(5) 0.1868(3) 0.3664(4) 0.043(2) Uani 1 1 d D . .
C75 C -0.5823(7) 0.2306(3) 0.4110(5) 0.069(3) Uani 1 1 d D . .
H75A H -0.5365 0.2499 0.4015 0.104 Uiso 1 1 calc R . .
H75B H -0.5701 0.2231 0.4617 0.104 Uiso 1 1 calc R . .
H75C H -0.6376 0.2462 0.3979 0.104 Uiso 1 1 calc R . .
C76 C -0.6167(6) 0.1999(3) 0.2843(4) 0.055(2) Uani 1 1 d D . .
H76A H -0.5733 0.2193 0.2711 0.083 Uiso 1 1 calc R . .
H76B H -0.6719 0.2157 0.2762 0.083 Uiso 1 1 calc R . .
H76C H -0.6232 0.1727 0.2553 0.083 Uiso 1 1 calc R . .
C77 C -0.6608(6) 0.1559(3) 0.3841(6) 0.073(3) Uani 1 1 d D . .
H77A H -0.6453 0.1471 0.4342 0.109 Uiso 1 1 calc R . .
H77B H -0.6676 0.1292 0.3542 0.109 Uiso 1 1 calc R . .
H77C H -0.7151 0.1726 0.3749 0.109 Uiso 1 1 calc R . .
C80 C -0.3794(6) -0.0373(2) 0.4943(5) 0.097(4) Uani 1 1 d G . .
C81 C -0.3653(7) -0.0721(3) 0.4484(5) 0.132(6) Uani 1 1 d G . .
H81A H -0.3603 -0.0654 0.4015 0.159 Uiso 1 1 calc R . .
C82 C -0.3588(7) -0.1170(2) 0.4726(6) 0.164(9) Uani 1 1 d G . .
H82A H -0.3493 -0.1404 0.4419 0.196 Uiso 1 1 calc R . .
N8 N -0.3663(8) -0.1271(3) 0.5427(7) 0.194(9) Uani 1 1 d G . .
C83 C -0.3803(10) -0.0923(4) 0.5886(6) 0.35(2) Uani 1 1 d G . .
H83A H -0.3854 -0.0990 0.6355 0.416 Uiso 1 1 calc R . .
C84 C -0.3869(9) -0.0473(3) 0.5644(6) 0.226(12) Uani 1 1 d G . .
H84A H -0.3963 -0.0240 0.5951 0.271 Uiso 1 1 calc R . .
C78 C -0.3965(6) 0.0498(3) 0.4569(6) 0.065(3) Uani 1 1 d D . .
C85 C -0.7656(13) 0.4919(15) 0.7694(12) 0.348(8) Uiso 1 1 d G . .
H85A H -0.7068 0.4844 0.7874 0.417 Uiso 1 1 calc R . .
C86 C -0.795(2) 0.5361(12) 0.7765(10) 0.348(8) Uiso 1 1 d G . .
H86A H -0.7551 0.5583 0.7992 0.417 Uiso 1 1 calc R . .
C87 C -0.882(3) 0.5473(8) 0.7497(14) 0.348(8) Uiso 1 1 d G . .
H87A H -0.9018 0.5769 0.7544 0.417 Uiso 1 1 calc R . .
C88 C -0.9413(13) 0.5142(15) 0.7157(12) 0.348(8) Uiso 1 1 d G . .
H88A H -1.0001 0.5217 0.6978 0.417 Uiso 1 1 calc R . .
C89 C -0.912(2) 0.4700(12) 0.7087(11) 0.348(8) Uiso 1 1 d G . .
H89A H -0.9519 0.4478 0.6860 0.417 Uiso 1 1 calc R . .
C90 C -0.825(3) 0.4588(9) 0.7355(15) 0.348(8) Uiso 1 1 d G . .
H90A H -0.8052 0.4292 0.7308 0.417 Uiso 1 1 calc R . .
C79 C -0.3886(7) 0.0132(4) 0.4776(8) 0.099(5) Uani 1 1 d D . .
C91 C -0.7085(12) 0.9239(13) 0.7219(9) 0.306(7) Uiso 1 1 d G . .
H91A H -0.7669 0.9320 0.7039 0.368 Uiso 1 1 calc R . .
C92 C -0.643(2) 0.9569(7) 0.7310(11) 0.306(7) Uiso 1 1 d G . .
H92A H -0.6576 0.9871 0.7191 0.368 Uiso 1 1 calc R . .
C93 C -0.5557(19) 0.9447(10) 0.7579(11) 0.306(7) Uiso 1 1 d G . .
H93A H -0.5119 0.9668 0.7640 0.368 Uiso 1 1 calc R . .
C94 C -0.5338(12) 0.8996(12) 0.7757(9) 0.306(7) Uiso 1 1 d G . .
H94A H -0.4754 0.8914 0.7937 0.368 Uiso 1 1 calc R . .
C95 C -0.599(2) 0.8665(7) 0.7666(11) 0.306(7) Uiso 1 1 d G . .
H95A H -0.5847 0.8363 0.7785 0.368 Uiso 1 1 calc R . .
C96 C -0.6866(18) 0.8787(10) 0.7397(11) 0.306(7) Uiso 1 1 d G . .
H96A H -0.7305 0.8566 0.7336 0.368 Uiso 1 1 calc R . .

loop_
_atom_site_aniso_label
_atom_site_aniso_U_11
_atom_site_aniso_U_22
_atom_site_aniso_U_33
_atom_site_aniso_U_23
_atom_site_aniso_U_13
_atom_site_aniso_U_12
Zn1 0.0506(6) 0.0254(5) 0.0409(5) 0.0009(4) 0.0103(4) -0.0010(4)
Zn2 0.0509(6) 0.0260(5) 0.0372(5) 0.0018(4) 0.0106(4) 0.0014(4)
O1 0.044(3) 0.036(3) 0.057(3) -0.007(3) 0.014(3) 0.001(2)
O2 0.045(3) 0.033(3) 0.047(3) -0.012(2) 0.010(2) 0.001(2)
O3 0.051(4) 0.029(3) 0.049(3) 0.006(2) 0.013(2) -0.006(2)
O4 0.047(3) 0.034(3) 0.049(3) 0.011(3) 0.013(2) 0.005(3)
N2 0.062(5) 0.027(3) 0.045(4) -0.004(3) 0.006(3) -0.004(3)
N3 0.056(4) 0.023(3) 0.039(3) 0.008(3) 0.011(3) 0.010(3)
N6 0.045(4) 0.028(3) 0.044(4) 0.010(3) 0.009(3) -0.006(3)
N7 0.048(4) 0.033(3) 0.032(3) 0.004(3) 0.009(3) 0.003(3)
N1 0.068(5) 0.027(4) 0.045(4) -0.002(3) 0.017(3) -0.001(3)
C1 0.111(9) 0.030(5) 0.061(6) -0.003(4) 0.022(5) 0.004(5)
C2 0.149(11) 0.040(5) 0.037(5) -0.002(4) 0.030(5) 0.004(6)
C3 0.058(6) 0.037(5) 0.047(5) -0.003(4) 0.014(4) 0.010(4)
C4 0.30(2) 0.036(6) 0.054(6) 0.000(5) 0.044(9) 0.057(9)
C5 0.245(17) 0.039(5) 0.048(6) -0.004(5) 0.020(7) 0.031(8)
C6 0.049(6) 0.044(6) 0.046(5) -0.010(5) 0.000(4) 0.005(4)
C7 0.062(6) 0.040(5) 0.043(5) -0.006(4) -0.005(4) 0.006(4)
C8 0.069(6) 0.033(4) 0.038(5) -0.016(4) 0.007(4) 0.001(4)
C9 0.044(5) 0.040(4) 0.047(5) -0.009(4) 0.009(4) -0.002(4)
C10 0.038(5) 0.031(4) 0.050(5) -0.007(4) 0.012(4) -0.002(3)
C11 0.039(5) 0.036(5) 0.040(4) -0.003(4) 0.010(3) 0.008(3)
C12 0.047(5) 0.044(5) 0.036(5) -0.001(4) -0.003(4) -0.001(4)
C13 0.052(5) 0.038(5) 0.041(5) -0.013(4) 0.008(4) 0.011(4)
C14 0.046(5) 0.044(5) 0.053(5) -0.008(4) 0.006(4) 0.004(4)
C15 0.046(6) 0.063(6) 0.115(9) -0.029(6) 0.013(6) -0.009(5)
C16 0.060(6) 0.047(5) 0.084(7) -0.006(5) 0.010(5) 0.010(4)
C17 0.067(7) 0.069(7) 0.070(6) -0.018(5) 0.032(5) -0.010(5)
C18 0.052(6) 0.048(5) 0.049(5) 0.005(4) 0.020(4) 0.000(4)
C19 0.050(5) 0.033(4) 0.039(4) -0.003(4) 0.013(3) 0.001(4)
C20 0.060(6) 0.047(5) 0.043(4) 0.004(4) 0.007(4) -0.001(4)
C21 0.049(5) 0.058(5) 0.060(5) 0.008(5) 0.010(4) 0.011(4)
C22 0.048(5) 0.052(5) 0.055(5) 0.000(4) 0.009(4) 0.011(4)
C23 0.046(5) 0.038(5) 0.037(4) 0.006(3) -0.002(3) -0.003(4)
C24 0.043(5) 0.041(4) 0.044(4) 0.010(3) 0.007(3) 0.009(3)
C25 0.050(5) 0.030(4) 0.033(4) -0.001(3) 0.005(3) -0.001(3)
C26 0.053(6) 0.031(4) 0.040(5) 0.000(4) 0.001(4) -0.011(4)
C27 0.067(6) 0.032(5) 0.034(4) 0.006(4) 0.005(4) 0.005(4)
C28 0.047(5) 0.038(4) 0.038(4) -0.006(4) 0.004(3) 0.010(4)
C29 0.046(6) 0.058(6) 0.053(5) -0.015(4) 0.013(4) 0.017(4)
C30 0.058(6) 0.024(4) 0.048(5) -0.002(4) 0.015(4) 0.002(4)
C31 0.062(6) 0.030(4) 0.038(5) 0.001(4) 0.004(4) -0.010(4)
C32 0.046(6) 0.067(6) 0.062(5) -0.007(5) 0.017(4) 0.012(5)
C33 0.043(6) 0.095(9) 0.095(8) -0.008(7) 0.020(5) -0.015(5)
C34 0.056(6) 0.075(7) 0.053(5) -0.012(5) 0.004(4) 0.005(5)
C35 0.054(7) 0.118(9) 0.102(8) -0.057(8) 0.028(6) 0.000(7)
C36 0.058(6) 0.050(6) 0.058(5) -0.010(5) 0.023(4) 0.004(4)
C37 0.069(7) 0.048(6) 0.088(7) -0.023(5) 0.040(5) -0.011(5)
C38 0.075(8) 0.062(7) 0.094(8) -0.024(7) 0.036(6) -0.009(6)
C39 0.095(12) 0.088(10) 0.32(2) -0.113(13) -0.013(14) 0.012(8)
C40 0.139(15) 0.065(9) 0.27(2) -0.068(11) -0.028(14) 0.006(9)
N4 0.091(9) 0.079(8) 0.267(18) -0.054(10) 0.053(10) -0.021(7)
C48 0.050(6) 0.047(6) 0.060(6) 0.013(5) 0.010(4) -0.003(4)
N5 0.060(5) 0.042(4) 0.044(4) 0.002(3) 0.005(3) 0.002(3)
C43 0.134(10) 0.033(5) 0.060(6) 0.001(5) 0.030(6) 0.008(5)
C44 0.162(11) 0.052(6) 0.050(6) 0.004(5) 0.040(6) -0.032(6)
C45 0.064(6) 0.031(5) 0.049(5) 0.016(4) 0.001(4) -0.008(4)
C46 0.159(12) 0.064(7) 0.055(6) 0.022(6) 0.008(6) -0.025(7)
C47 0.130(10) 0.049(5) 0.052(5) 0.006(5) 0.017(5) -0.033(6)
C49 0.056(6) 0.044(5) 0.043(5) 0.010(4) 0.010(4) -0.013(4)
C50 0.056(6) 0.040(5) 0.041(5) 0.007(4) 0.009(4) -0.003(4)
C51 0.051(6) 0.039(5) 0.058(6) -0.004(4) 0.011(4) -0.010(4)
C52 0.059(6) 0.025(4) 0.031(4) 0.006(3) 0.013(4) -0.006(3)
C53 0.053(5) 0.023(4) 0.034(4) 0.002(3) 0.010(3) 0.008(3)
C54 0.056(5) 0.029(4) 0.033(4) -0.006(3) 0.009(4) -0.001(4)
C55 0.044(5) 0.036(4) 0.040(4) 0.004(4) 0.006(3) 0.000(4)
C56 0.056(6) 0.037(5) 0.060(5) 0.009(4) 0.020(4) 0.011(4)
C57 0.047(6) 0.050(5) 0.078(6) 0.028(5) 0.009(5) 0.002(4)
C58 0.048(5) 0.038(5) 0.080(6) -0.003(4) 0.005(4) -0.016(4)
C59 0.045(6) 0.072(7) 0.073(6) 0.004(5) 0.016(5) 0.002(5)
C60 0.039(5) 0.034(4) 0.047(4) -0.011(4) 0.007(3) -0.008(3)
C61 0.044(5) 0.024(3) 0.043(4) 0.000(3) 0.002(3) 0.001(3)
C62 0.046(5) 0.033(4) 0.057(5) 0.011(4) 0.016(4) -0.001(4)
C63 0.053(6) 0.045(5) 0.059(5) -0.005(4) 0.003(4) -0.010(4)
C64 0.043(5) 0.050(5) 0.046(4) 0.005(4) 0.009(3) 0.000(4)
C65 0.048(6) 0.047(5) 0.061(5) 0.015(4) 0.007(4) 0.006(4)
C66 0.046(5) 0.035(4) 0.034(4) 0.004(3) 0.012(3) 0.001(3)
C67 0.050(5) 0.034(4) 0.032(4) -0.002(3) 0.009(3) 0.002(4)
C68 0.044(5) 0.025(4) 0.032(4) 0.003(3) 0.007(3) -0.001(3)
C69 0.047(5) 0.022(4) 0.048(5) 0.001(4) 0.008(4) -0.004(3)
C70 0.038(5) 0.045(5) 0.050(5) -0.001(4) 0.011(4) -0.001(4)
C71 0.039(5) 0.043(5) 0.055(5) 0.005(4) 0.011(4) 0.001(4)
C72 0.059(6) 0.048(6) 0.060(6) 0.018(5) 0.010(5) 0.000(5)
C73 0.046(6) 0.039(5) 0.052(5) 0.005(4) 0.007(4) -0.002(4)
C74 0.044(5) 0.037(4) 0.051(5) 0.007(4) 0.017(4) 0.006(4)
C75 0.081(8) 0.076(7) 0.048(5) -0.007(5) 0.009(5) 0.034(6)
C76 0.040(5) 0.064(6) 0.058(5) 0.011(5) 0.002(4) 0.012(4)
C77 0.053(6) 0.072(7) 0.099(7) 0.038(6) 0.031(5) 0.002(5)
C80 0.080(9) 0.054(7) 0.156(13) 0.043(8) 0.025(8) -0.003(6)
C81 0.186(16) 0.032(6) 0.149(13) 0.027(7) -0.024(11) 0.005(7)
C82 0.111(12) 0.043(7) 0.29(2) -0.019(10) -0.049(14) -0.009(7)
N8 0.194(17) 0.156(15) 0.232(18) 0.145(15) 0.047(14) -0.015(12)
C83 0.44(5) 0.13(2) 0.57(6) 0.17(3) 0.32(4) 0.12(3)
C84 0.33(3) 0.151(16) 0.22(2) 0.164(16) 0.107(19) 0.061(17)
C78 0.044(6) 0.048(6) 0.100(8) 0.027(6) 0.011(5) -0.001(4)
C79 0.061(7) 0.063(7) 0.165(13) 0.066(8) 0.008(7) -0.009(6)

loop_
_atom_type_symbol
_atom_type_description
_atom_type_scat_dispersion_real
_atom_type_scat_dispersion_imag
_atom_type_scat_source
C C 0.0033 0.0016 'International Tables Vol C Tables 4.2.6.8 and 6.1.1.4'
H H 0.0000 0.0000 'International Tables Vol C Tables 4.2.6.8 and 6.1.1.4'
O O 0.0106 0.0060 'International Tables Vol C Tables 4.2.6.8 and 6.1.1.4'
Zn Zn 0.2839 1.4301 'International Tables Vol C Tables 4.2.6.8 and 6.1.1.4'
N N 0.0061 0.0033 'International Tables Vol C Tables 4.2.6.8 and 6.1.1.4'

loop_
_geom_angle_atom_site_label_1
_geom_angle_atom_site_label_2
_geom_angle_atom_site_label_3
_geom_angle
_geom_angle_site_symmetry_1
_geom_angle_site_symmetry_3
_geom_angle_publ_flag
O1 Zn1 O2 96.6(2) . . ?
O1 Zn1 N2 155.1(2) . . ?
O2 Zn1 N2 87.0(2) . . ?
O1 Zn1 N3 88.3(2) . . ?
O2 Zn1 N3 155.2(2) . . ?
N2 Zn1 N3 78.8(2) . . ?
O1 Zn1 N5 99.7(2) . 1_556 ?
O2 Zn1 N5 99.8(2) . 1_556 ?
N2 Zn1 N5 104.0(2) . 1_556 ?
N3 Zn1 N5 103.3(2) . 1_556 ?
O4 Zn2 O3 98.6(2) . . ?
O4 Zn2 N6 167.5(2) . . ?
O3 Zn2 N6 86.8(2) . . ?
O4 Zn2 N7 89.3(2) . . ?
O3 Zn2 N7 139.0(2) . . ?
N6 Zn2 N7 79.4(2) . . ?
O4 Zn2 N1 94.4(2) . . ?
O3 Zn2 N1 105.7(2) . . ?
N6 Zn2 N1 94.9(2) . . ?
N7 Zn2 N1 113.8(2) . . ?
C27 O1 Zn1 131.4(4) . . ?
C11 O2 Zn1 127.9(4) . . ?
C53 O3 Zn2 126.9(4) . . ?
C69 O4 Zn2 133.7(4) . . ?
C18 N2 C19 119.9(7) . . ?
C18 N2 Zn1 124.4(6) . . ?
C19 N2 Zn1 115.7(4) . . ?
C25 N3 C24 122.5(7) . . ?
C25 N3 Zn1 125.8(5) . . ?
C24 N3 Zn1 110.9(4) . . ?
C60 N6 C61 122.1(7) . . ?
C60 N6 Zn2 127.3(6) . . ?
C61 N6 Zn2 110.4(4) . . ?
C67 N7 C66 120.9(6) . . ?
C67 N7 Zn2 124.4(6) . . ?
C66 N7 Zn2 114.2(4) . . ?
C1 N1 C5 120.0 . . ?
C1 N1 Zn2 121.1(3) . . ?
C5 N1 Zn2 118.9(3) . . ?
C2 C1 N1 120.0 . . ?
C3 C2 C1 120.0 . . ?
C4 C3 C2 120.0 . . ?
C4 C3 C6 118.1(5) . . ?
C2 C3 C6 121.9(5) . . ?
C5 C4 C3 120.0 . . ?
C4 C5 N1 120.0 . . ?
C7 C6 C3 174.8(10) . . ?
C6 C7 C8 173.7(9) . . ?
C9 C8 C13 120.0 . . ?
C9 C8 C7 121.8(5) . . ?
C13 C8 C7 118.2(5) . . ?
C8 C9 C10 120.0 . . ?
C11 C10 C9 120.0 . . ?
C11 C10 C14 122.6(4) . . ?
C9 C10 C14 117.2(4) . . ?
O2 C11 C10 119.6(4) . . ?
O2 C11 C12 120.3(4) . . ?
C10 C11 C12 120.0 . . ?
C13 C12 C11 120.0 . . ?
C13 C12 C18 114.9(5) . . ?
C11 C12 C18 125.1(5) . . ?
C12 C13 C8 120.0 . . ?
C16 C14 C17 108.4(7) . . ?
C16 C14 C15 108.7(7) . . ?
C17 C14 C15 105.8(8) . . ?
C16 C14 C10 108.4(7) . . ?
C17 C14 C10 111.1(7) . . ?
C15 C14 C10 114.3(6) . . ?
N2 C18 C12 125.2(8) . . ?
N2 C19 C24 107.5(6) . . ?
N2 C19 C20 116.5(6) . . ?
C24 C19 C20 111.2(6) . . ?
C21 C20 C19 110.9(7) . . ?
C20 C21 C22 112.2(7) . . ?
C21 C22 C23 109.7(7) . . ?
C24 C23 C22 108.3(6) . . ?
N3 C24 C19 108.4(6) . . ?
N3 C24 C23 116.1(6) . . ?
C19 C24 C23 111.1(7) . . ?
N3 C25 C26 125.6(7) . . ?
C27 C26 C31 120.0 . . ?
C27 C26 C25 124.3(4) . . ?
C31 C26 C25 115.5(4) . . ?
O1 C27 C28 117.3(4) . . ?
O1 C27 C26 122.2(4) . . ?
C28 C27 C26 120.0 . . ?
C27 C28 C29 120.0 . . ?
C27 C28 C32 122.0(5) . . ?
C29 C28 C32 117.8(5) . . ?
C30 C29 C28 120.0 . . ?
C29 C30 C31 120.0 . . ?
C29 C30 C36 121.3(5) . . ?
C31 C30 C36 118.5(5) . . ?
C30 C31 C26 120.0 . . ?
C35 C32 C34 107.0(8) . . ?
C35 C32 C28 112.4(7) . . ?
C34 C32 C28 110.8(7) . . ?
C35 C32 C33 108.3(8) . . ?
C34 C32 C33 107.7(8) . . ?
C28 C32 C33 110.4(6) . . ?
C37 C36 C30 178.1(11) . . ?
C36 C37 C38 179.8(15) . . ?
C39 C38 C42 120.0 . . ?
C39 C38 C37 120.8(8) . . ?
C42 C38 C37 119.0(8) . . ?
C40 C39 C38 120.0 . . ?
C39 C40 N4 120.0 . . ?
C41 N4 C40 120.0 . . ?
C42 C41 N4 120.0 . . ?
C41 C42 C38 120.0 . . ?
C49 C48 C45 172.2(10) . . ?
C43 N5 C47 120.0 . . ?
C43 N5 Zn1 120.3(3) . 1_554 ?
C47 N5 Zn1 119.5(3) . 1_554 ?
C44 C43 N5 120.0 . . ?
C45 C44 C43 120.0 . . ?
C44 C45 C46 120.0 . . ?
C44 C45 C48 121.0(5) . . ?
C46 C45 C48 119.0(5) . . ?
C45 C46 C47 120.0 . . ?
C46 C47 N5 120.0 . . ?
C48 C49 C50 177.7(10) . . ?
C51 C50 C55 120.0 . . ?
C51 C50 C49 122.5(5) . . ?
C55 C50 C49 117.5(5) . . ?
C52 C51 C50 120.0 . . ?
C51 C52 C53 120.0 . . ?
C51 C52 C60 113.9(4) . . ?
C53 C52 C60 126.0(4) . . ?
O3 C53 C52 120.2(4) . . ?
O3 C53 C54 119.7(4) . . ?
C52 C53 C54 120.0 . . ?
C55 C54 C53 120.0 . . ?
C55 C54 C56 118.6(4) . . ?
C53 C54 C56 121.4(4) . . ?
C54 C55 C50 120.0 . . ?
C57 C56 C58 106.4(7) . . ?
C57 C56 C59 107.0(7) . . ?
C58 C56 C59 109.9(7) . . ?
C57 C56 C54 112.1(6) . . ?
C58 C56 C54 110.5(6) . . ?
C59 C56 C54 110.8(7) . . ?
N6 C60 C52 122.8(7) . . ?
N6 C61 C66 107.2(6) . . ?
N6 C61 C62 117.2(6) . . ?
C66 C61 C62 109.9(6) . . ?
C63 C62 C61 108.6(7) . . ?
C64 C63 C62 112.0(7) . . ?
C65 C64 C63 113.4(7) . . ?
C64 C65 C66 111.1(7) . . ?
N7 C66 C61 107.2(6) . . ?
N7 C66 C65 115.2(6) . . ?
C61 C66 C65 110.6(6) . . ?
N7 C67 C68 126.5(7) . . ?
C69 C68 C73 120.0 . . ?
C69 C68 C67 126.6(4) . . ?
C73 C68 C67 113.4(4) . . ?
O4 C69 C68 119.3(4) . . ?
O4 C69 C70 120.5(4) . . ?
C68 C69 C70 120.0 . . ?
C71 C70 C69 120.0 . . ?
C71 C70 C74 118.6(4) . . ?
C69 C70 C74 121.3(4) . . ?
C70 C71 C72 120.0 . . ?
C73 C72 C71 120.0 . . ?
C73 C72 C78 118.8(5) . . ?
C71 C72 C78 121.1(5) . . ?
C72 C73 C68 120.0 . . ?
C75 C74 C70 110.1(6) . . ?
C75 C74 C77 108.0(7) . . ?
C70 C74 C77 113.2(6) . . ?
C75 C74 C76 107.9(7) . . ?
C70 C74 C76 110.9(6) . . ?
C77 C74 C76 106.5(7) . . ?
C81 C80 C84 120.0 . . ?
C81 C80 C79 127.5(9) . . ?
C84 C80 C79 112.5(9) . . ?
C80 C81 C82 120.0 . . ?
C81 C82 N8 120.0 . . ?
C83 N8 C82 120.0 . . ?
N8 C83 C84 120.0 . . ?
C83 C84 C80 120.0 . . ?
C79 C78 C72 179.2(13) . . ?
C86 C85 C90 120.0 . . ?
C85 C86 C87 120.0 . . ?
C88 C87 C86 120.0 . . ?
C87 C88 C89 120.0 . . ?
C88 C89 C90 120.0 . . ?
C89 C90 C85 120.0 . . ?
C78 C79 C80 172.1(16) . . ?
C92 C91 C96 120.0 . . ?
C93 C92 C91 120.0 . . ?
C92 C93 C94 120.0 . . ?
C95 C94 C93 120.0 . . ?
C94 C95 C96 120.0 . . ?
C95 C96 C91 120.0 . . ?

loop_
_geom_bond_atom_site_label_1
_geom_bond_atom_site_label_2
_geom_bond_distance
_geom_bond_site_symmetry_2
_geom_bond_publ_flag
Zn1 O1 1.971(5) . ?
Zn1 O2 1.995(5) . ?
Zn1 N2 2.082(7) . ?
Zn1 N3 2.098(7) . ?
Zn1 N5 2.111(4) 1_556 ?
Zn2 O4 1.950(6) . ?
Zn2 O3 1.979(5) . ?
Zn2 N6 2.084(7) . ?
Zn2 N7 2.101(6) . ?
Zn2 N1 2.123(4) . ?
O1 C27 1.348(6) . ?
O2 C11 1.350(6) . ?
O3 C53 1.339(6) . ?
O4 C69 1.348(6) . ?
N2 C18 1.277(9) . ?
N2 C19 1.494(10) . ?
N3 C25 1.273(8) . ?
N3 C24 1.485(9) . ?
N6 C60 1.264(9) . ?
N6 C61 1.487(9) . ?
N7 C67 1.265(9) . ?
N7 C66 1.510(10) . ?
N1 C1 1.3900 . ?
N1 C5 1.3900 . ?
C1 C2 1.3900 . ?
C2 C3 1.3900 . ?
C3 C4 1.3900 . ?
C3 C6 1.466(9) . ?
C4 C5 1.3900 . ?
C6 C7 1.165(10) . ?
C7 C8 1.484(9) . ?
C8 C9 1.3900 . ?
C8 C13 1.3900 . ?
C9 C10 1.3900 . ?
C10 C11 1.3900 . ?
C10 C14 1.560(8) . ?
C11 C12 1.3900 . ?
C12 C13 1.3900 . ?
C12 C18 1.493(9) . ?
C14 C16 1.531(10) . ?
C14 C17 1.547(12) . ?
C14 C15 1.558(11) . ?
C19 C24 1.509(10) . ?
C19 C20 1.524(11) . ?
C20 C21 1.482(11) . ?
C21 C22 1.527(11) . ?
C22 C23 1.568(11) . ?
C23 C24 1.528(11) . ?
C25 C26 1.479(9) . ?
C26 C27 1.3900 . ?
C26 C31 1.3900 . ?
C27 C28 1.3900 . ?
C28 C29 1.3900 . ?
C28 C32 1.561(9) . ?
C29 C30 1.3900 . ?
C30 C31 1.3900 . ?
C30 C36 1.500(9) . ?
C32 C35 1.529(10) . ?
C32 C34 1.535(10) . ?
C32 C33 1.564(11) . ?
C36 C37 1.196(10) . ?
C37 C38 1.425(11) . ?
C38 C39 1.3900 . ?
C38 C42 1.3900 . ?
C39 C40 1.3900 . ?
C40 N4 1.3900 . ?
N4 C41 1.3900 . ?
C41 C42 1.3900 . ?
C48 C49 1.208(10) . ?
C48 C45 1.460(9) . ?
N5 C43 1.3900 . ?
N5 C47 1.3900 . ?
N5 Zn1 2.111(4) 1_554 ?
C43 C44 1.3900 . ?
C44 C45 1.3900 . ?
C45 C46 1.3900 . ?
C46 C47 1.3900 . ?
C49 C50 1.457(9) . ?
C50 C51 1.3900 . ?
C50 C55 1.3900 . ?
C51 C52 1.3900 . ?
C52 C53 1.3900 . ?
C52 C60 1.479(8) . ?
C53 C54 1.3900 . ?
C54 C55 1.3900 . ?
C54 C56 1.564(9) . ?
C56 C57 1.537(10) . ?
C56 C58 1.555(10) . ?
C56 C59 1.558(11) . ?
C61 C66 1.532(9) . ?
C61 C62 1.561(11) . ?
C62 C63 1.531(11) . ?
C63 C64 1.504(10) . ?
C64 C65 1.498(12) . ?
C65 C66 1.544(11) . ?
C67 C68 1.488(9) . ?
C68 C69 1.3900 . ?
C68 C73 1.3900 . ?
C69 C70 1.3900 . ?
C70 C71 1.3900 . ?
C70 C74 1.559(8) . ?
C71 C72 1.3900 . ?
C72 C73 1.3900 . ?
C72 C78 1.504(9) . ?
C74 C75 1.531(10) . ?
C74 C77 1.564(10) . ?
C74 C76 1.567(10) . ?
C80 C81 1.3900 . ?
C80 C84 1.3900 . ?
C80 C79 1.513(12) . ?
C81 C82 1.3900 . ?
C82 N8 1.3900 . ?
N8 C83 1.3900 . ?
C83 C84 1.3900 . ?
C78 C79 1.139(11) . ?
C85 C86 1.3900 . ?
C85 C90 1.3900 . ?
C86 C87 1.3900 . ?
C87 C88 1.3900 . ?
C88 C89 1.3900 . ?
C89 C90 1.3900 . ?
C91 C92 1.3900 . ?
C91 C96 1.3900 . ?
C92 C93 1.3900 . ?
C93 C94 1.3900 . ?
C94 C95 1.3900 . ?
C95 C96 1.3900 . ?
